data_1553421
loop_
_publ_author_name
'Ye, Jian-Liang'
'Chen, Hang'
'Zhang, Yu-Feng'
'Huang, Pei-Qiang'

_publ_section_title
;
 A versatile access to vicinal diamine motifs by highly anti-selective
 asymmetric vinylogous Mannich reactions: an efficient total synthesis of
 (+)-absouline
;
_journal_issue 6
_journal_name_full 'Organic Chemistry Frontiers'
_journal_page_first 683
_journal_paper_doi 10.1039/C6QO00022C
_journal_volume 3
_journal_year 2016
_chemical_absolute_configuration unk
_chemical_formula_moiety '0.09(C20 H27 Cl N2 O4 S), 0.04(H2 O)'
_chemical_formula_sum 'C1.798 H2.517 Cl0.09 N0.18 O0.404 S0.09'
_chemical_formula_weight 39.19
_space_group_crystal_system orthorhombic
_space_group_IT_number 19
_space_group_name_Hall 'P 2ac 2ab'
_space_group_name_H-M_alt 'P 21 21 21'
_symmetry_Int_Tables_number 19
_audit_creation_date 2016-01-06
_audit_creation_method
;
Olex2 1.2
(compiled 2015.09.30 svn.r3233 for OlexSys, GUI svn.r5103)
;
_audit_update_record
;
2016-01-10 deposited with the CCDC.
2016-03-18 downloaded from the CCDC.
;
_cell_angle_alpha 90
_cell_angle_beta 90
_cell_angle_gamma 90
_cell_formula_units_Z 89
_cell_length_a 11.701(2)
_cell_length_b 14.628(3)
_cell_length_c 25.939(5)
_cell_measurement_reflns_used 4645
_cell_measurement_temperature 273(2)
_cell_measurement_theta_max 21.34
_cell_measurement_theta_min 2.34
_cell_volume 4439.8(15)
_computing_cell_refinement 'SAINT v6.28A (Bruker, 2002)'
_computing_data_reduction 'SAINT v6.28A (Bruker, 2002)'
_computing_molecular_graphics 'Olex2 (Dolomanov et al., 2009)'
_computing_publication_material 'Olex2 (Dolomanov et al., 2009)'
_computing_structure_refinement 'olex2.refine (Bourhis et al., 2015)'
_computing_structure_solution 'SHELXS-97 (Sheldrick, 1990)'
_diffrn_ambient_temperature 273.15
_diffrn_measured_fraction_theta_full 0.9966
_diffrn_measured_fraction_theta_max 0.9082
_diffrn_measurement_device_type 'CCD area detector'
_diffrn_measurement_method 'phi and omega scans'
_diffrn_radiation_monochromator graphite
_diffrn_radiation_type 'Mo K\a'
_diffrn_radiation_wavelength 0.71073
_diffrn_reflns_av_R_equivalents 0.0639
_diffrn_reflns_av_unetI/netI 0.1325
_diffrn_reflns_limit_h_max 13
_diffrn_reflns_limit_h_min -15
_diffrn_reflns_limit_k_max 19
_diffrn_reflns_limit_k_min -18
_diffrn_reflns_limit_l_max 35
_diffrn_reflns_limit_l_min -34
_diffrn_reflns_number 27913
_diffrn_reflns_theta_full 26.0000
_diffrn_reflns_theta_max 28.81
_diffrn_reflns_theta_min 1.57
_exptl_absorpt_coefficient_mu 0.296
_exptl_absorpt_correction_T_max 1.000000
_exptl_absorpt_correction_T_min 0.692929
_exptl_absorpt_correction_type multi-scan
_exptl_absorpt_process_details
;
SADABS v.2.03 (Bruker,200?) was used for absorption correction.
R(int) was 0.2141 before and 0.0525 after correction.
The Ratio of minimum to maximum transmission is 0.6929.
The \l/2 correction factor is 0.0015.
;
_exptl_crystal_density_diffrn 1.3043
_exptl_crystal_density_method 'not measured'
_exptl_crystal_description block
_exptl_crystal_F_000 1851.0178
_exptl_crystal_size_max 0.4
_exptl_crystal_size_mid 0.2
_exptl_crystal_size_min 0.2
_refine_diff_density_max 0.4833
_refine_diff_density_min -0.4248
_refine_diff_density_rms 0.0910
_refine_ls_abs_structure_details 'Flack, H. D. (1983). Acta Cryst. A39, 876-881.'
_refine_ls_abs_structure_Flack -0.08(7)
_refine_ls_d_res_high 0.7375
_refine_ls_d_res_low 12.9696
_refine_ls_goodness_of_fit_ref 1.0281
_refine_ls_hydrogen_treatment mixed
_refine_ls_matrix_type full
_refine_ls_number_constraints 85
_refine_ls_number_parameters 534
_refine_ls_number_reflns 10535
_refine_ls_number_restraints 0
_refine_ls_restrained_S_all 1.0281
_refine_ls_R_factor_all 0.0930
_refine_ls_R_factor_gt 0.0653
_refine_ls_shift/su_max 0.0000
_refine_ls_shift/su_mean 0.0000
_refine_ls_structure_factor_coef Fsqd
_refine_ls_weighting_details 'w=1/[\s^2^(Fo^2^)+(0.0000P)^2^+1.6986P] where P=(Fo^2^+2Fc^2^)/3'
_refine_ls_weighting_scheme calc
_refine_ls_wR_factor_gt 0.1515
_refine_ls_wR_factor_ref 0.1711
_reflns_Friedel_coverage 0.870
_reflns_limit_h_max 15
_reflns_limit_h_min -15
_reflns_limit_k_max 19
_reflns_limit_k_min -19
_reflns_limit_l_max 35
_reflns_limit_l_min -34
_reflns_number_gt 7921
_reflns_number_total 10535
_reflns_threshold_expression I>=2u(I)
_cod_data_source_file c6qo00022c2.cif
_cod_data_source_block y0104m
_cod_depositor_comments
;
The following automatic conversions were performed:

data item '_exptl_absorpt_correction_type' value 'Multi-scan' was
changed to 'multi-scan' in accordance with the
/home/saulius/struct/COD-crude-data/automatic-downloads/DataCite-retrospective/RSC/depositions/lib/dictionaries/cif_core.dic
dictionary named 'cif_core.dic' version 2.4.2 last updated on
2011-04-26.

Automatic conversion script
Id: cif_fix_values 6909 2019-04-08 15:41:33Z antanas 
;
_cod_original_cell_volume 4440.0(13)
_cod_original_sg_symbol_Hall ' P 2ac 2ab'
_cod_database_code 1553421
_olex2_refinement_description
;
1. Fixed Uiso
 At 1.2 times of:
  All C(H) groups, All N(H) groups
 At 1.5 times of:
  All C(H,H,H) groups, All O(H,H) groups
2.a Free rotating group:
 O2(H2a,H2b)
2.b Ternary CH refined with riding coordinates:
 C8(H8), C19(H19), C46(H46), C55(H55)
2.c Aromatic/amide H refined with riding coordinates:
 C20(H20), C22(H22), C27(H27), C28(H28), C29(H29), C31(H31), C35(H35),
 C37(H37), C40(H40), C44(H44), C50(H50), C53(H53)
2.d Idealised Me refined as rotating group:
 C18(H18a,H18b,H18c), C30(H30a,H30b,H30c), C32(H32a,H32b,H32c), C33(H33a,H33b,
 H33c), C36(H36a,H36b,H36c), C39(H39a,H39b,H39c), C43(H43a,H43b,H43c), C45(H45a,
 H45b,H45c), C47(H47a,H47b,H47c), C51(H51a,H51b,H51c), C57(H57a,H57b,H57c),
 C1(H1a,H1b,H1c)
;
_olex2_submission_special_instructions 'No special instructions were received'

loop_
_space_group_symop_id
_space_group_symop_operation_xyz
1 x,y,z
2 x+1/2,-y+1/2,-z
3 -x,y+1/2,-z+1/2
4 -x+1/2,-y,z+1/2

loop_
_atom_site_label
_atom_site_type_symbol
_atom_site_fract_x
_atom_site_fract_y
_atom_site_fract_z
_atom_site_U_iso_or_equiv
_atom_site_adp_type
_atom_site_occupancy
_atom_site_refinement_flags_posn
S1 S 0.98338(7) 0.65932(7) 0.16168(3) 0.0289(2) Uani 1.000000 .
S2 S 0.98811(7) 1.03773(7) 0.14909(3) 0.02512(19) Uani 1.000000 .
Cl3 Cl 0.41671(9) 0.95753(9) 0.25773(5) 0.0527(3) Uani 1.000000 .
Cl4 Cl 0.56767(11) 0.80329(10) 0.35855(4) 0.0557(3) Uani 1.000000 .
O5 O 0.9815(3) 1.3406(2) 0.06183(10) 0.0419(7) Uani 1.000000 .
O6 O 0.9759(2) 0.9521(2) 0.17955(11) 0.0370(6) Uani 1.000000 .
O7 O 1.0283(3) 1.4066(2) 0.15470(12) 0.0506(8) Uani 1.000000 .
C8 C 0.7815(3) 0.7396(3) 0.15224(14) 0.0277(8) Uani 1.000000 .
H8 H 0.7648(3) 0.6747(3) 0.14644(14) 0.0332(9) Uiso 1.000000 R
C9 C 0.7283(3) 0.7643(3) 0.20328(14) 0.0288(8) Uani 1.000000 .
N10 N 0.9259(3) 1.1261(2) 0.17706(12) 0.0276(7) Uani 1.000000 .
H10 H 0.947(4) 1.133(3) 0.2054(17) 0.0332(8) Uiso 1.000000 R
N11 N 0.9043(3) 0.7498(3) 0.14762(12) 0.0294(7) Uani 1.000000 .
H11 H 0.933(4) 0.799(3) 0.1559(17) 0.0353(8) Uiso 1.000000 R
O12 O 0.6478(2) 0.63639(19) 0.07056(10) 0.0339(6) Uani 1.000000 .
N13 N 0.8841(3) 1.3046(2) 0.13242(12) 0.0303(7) Uani 1.000000 .
O14 O 0.8438(3) 0.8174(2) -0.01483(11) 0.0489(9) Uani 1.000000 .
C15 C 1.0116(4) 1.3419(3) 0.00687(15) 0.0433(10) Uani 1.000000 .
C16 C 1.1373(3) 1.0729(3) 0.15609(15) 0.0302(8) Uani 1.000000 .
O17 O 0.8263(3) 1.2506(2) 0.05534(11) 0.0463(8) Uani 1.000000 .
C18 C 1.1799(4) 0.5959(4) 0.12346(18) 0.0454(12) Uani 1.000000 .
H18a H 1.217(2) 0.6093(12) 0.1556(7) 0.0681(17) Uiso 1.000000 GR
H18b H 1.1415(6) 0.5381(5) 0.1259(13) 0.0681(17) Uiso 1.000000 GR
H18c H 1.2360(17) 0.5933(16) 0.0965(7) 0.0681(17) Uiso 1.000000 GR
C19 C 0.8126(3) 1.1492(3) 0.15883(14) 0.0276(8) Uani 1.000000 .
H19 H 0.8098(3) 1.1313(3) 0.12245(14) 0.0331(9) Uiso 1.000000 R
C20 C 0.6254(3) 1.0324(3) 0.25836(16) 0.0384(9) Uani 1.000000 .
H20 H 0.6282(3) 1.0156(3) 0.29292(16) 0.0460(11) Uiso 1.000000 R
N21 N 0.7542(3) 0.7583(2) 0.05764(12) 0.0303(7) Uani 1.000000 .
C22 C 0.6186(3) 1.0807(3) 0.15694(16) 0.0407(10) Uani 1.000000 .
H22 H 0.6153(3) 1.0971(3) 0.12233(16) 0.0489(12) Uiso 1.000000 R
C23 C 0.8072(3) 0.8261(3) 0.02810(15) 0.0334(9) Uani 1.000000 .
O24 O 1.0446(2) 0.6735(2) 0.21053(10) 0.0423(8) Uani 1.000000 .
C25 C 0.6289(4) 0.7923(3) 0.29738(16) 0.0369(10) Uani 1.000000 .
O26 O 0.7713(3) 0.6351(2) 0.00396(11) 0.0465(8) Uani 1.000000 .
C27 C 0.7171(3) 1.0766(3) 0.23587(15) 0.0349(9) Uani 1.000000 .
H27 H 0.7815(3) 1.0896(3) 0.25559(15) 0.0419(11) Uiso 1.000000 R
C28 C 0.5696(4) 0.7447(3) 0.26107(17) 0.0406(10) Uani 1.000000 .
H28 H 0.4970(4) 0.7220(3) 0.26792(17) 0.0487(12) Uiso 1.000000 R
C29 C 0.7592(3) 0.8900(3) 0.10510(16) 0.0349(9) Uani 1.000000 .
H29 H 0.7502(3) 0.9326(3) 0.13143(16) 0.0419(11) Uiso 1.000000 R
C30 C 1.2056(4) 0.9927(4) 0.1356(2) 0.0481(12) Uani 1.000000 .
H30a H 1.198(2) 0.9417(8) 0.1586(7) 0.0721(18) Uiso 1.000000 GR
H30b H 1.177(2) 0.9759(16) 0.1021(6) 0.0721(18) Uiso 1.000000 GR
H30c H 1.2846(6) 1.0096(8) 0.1330(13) 0.0721(18) Uiso 1.000000 GR
C31 C 0.8060(4) 0.9077(3) 0.06029(17) 0.0410(10) Uani 1.000000 .
H31 H 0.8345(4) 0.9644(3) 0.05041(17) 0.0492(12) Uiso 1.000000 R
C32 C 1.0356(4) 0.6531(5) 0.06090(18) 0.0647(17) Uani 1.000000 .
H32a H 0.991(3) 0.5984(17) 0.0632(6) 0.097(3) Uiso 1.000000 GR
H32b H 0.987(3) 0.7039(14) 0.0528(8) 0.097(3) Uiso 1.000000 GR
H32c H 1.0920(4) 0.646(3) 0.0343(4) 0.097(3) Uiso 1.000000 GR
C33 C 1.1662(4) 1.0913(3) 0.21202(16) 0.0369(9) Uani 1.000000 .
H33a H 1.1219(19) 1.1421(13) 0.2242(4) 0.0554(14) Uiso 1.000000 GR
H33b H 1.149(2) 1.0381(8) 0.2323(2) 0.0554(14) Uiso 1.000000 GR
H33c H 1.2461(6) 1.105(2) 0.2150(2) 0.0554(14) Uiso 1.000000 GR
C34 C 0.6094(4) 0.5408(3) 0.06585(17) 0.0405(10) Uani 1.000000 .
C35 C 0.7349(4) 0.8275(3) 0.28827(15) 0.0366(9) Uani 1.000000 .
H35 H 0.7735(4) 0.8599(3) 0.31372(15) 0.0439(11) Uiso 1.000000 R
C36 C 1.1543(4) 1.1567(3) 0.12288(17) 0.0423(10) Uani 1.000000 .
H36a H 1.124(2) 1.1454(8) 0.0891(4) 0.0634(15) Uiso 1.000000 GR
H36b H 1.115(2) 1.2077(6) 0.1381(6) 0.0634(15) Uiso 1.000000 GR
H36c H 1.2344(4) 1.1702(12) 0.1204(9) 0.0634(15) Uiso 1.000000 GR
C37 C 0.8079(4) 1.2940(3) 0.21301(15) 0.0345(9) Uani 1.000000 .
H37 H 0.7605(4) 1.2791(3) 0.24053(15) 0.0414(11) Uiso 1.000000 R
C38 C 0.9472(3) 1.3611(3) 0.16598(15) 0.0339(9) Uani 1.000000 .
C39 C 1.0319(5) 1.2458(4) -0.01245(17) 0.0574(14) Uani 1.000000 .
H39a H 1.087(2) 1.2160(10) 0.0092(9) 0.086(2) Uiso 1.000000 GR
H39b H 0.9614(8) 1.2123(9) -0.0117(14) 0.086(2) Uiso 1.000000 GR
H39c H 1.060(3) 1.2480(4) -0.0472(5) 0.086(2) Uiso 1.000000 GR
C40 C 0.5275(3) 1.0363(4) 0.17857(17) 0.0468(11) Uani 1.000000 .
H40 H 0.4637(3) 1.0218(4) 0.15886(17) 0.0561(14) Uiso 1.000000 R
C41 C 0.5320(3) 1.0137(3) 0.22982(17) 0.0382(10) Uani 1.000000 .
C42 C 0.7281(3) 0.6705(3) 0.04013(14) 0.0326(9) Uani 1.000000 .
C43 C 0.5066(4) 0.5409(4) 0.1005(2) 0.0575(13) Uani 1.000000 .
H43a H 0.5301(6) 0.553(3) 0.1352(3) 0.086(2) Uiso 1.000000 GR
H43b H 0.4540(16) 0.5872(18) 0.0893(9) 0.086(2) Uiso 1.000000 GR
H43c H 0.470(2) 0.4822(9) 0.0990(12) 0.086(2) Uiso 1.000000 GR
C44 C 0.6207(3) 0.7313(3) 0.21389(16) 0.0365(9) Uani 1.000000 .
H44 H 0.5815(3) 0.6991(3) 0.18853(16) 0.0438(11) Uiso 1.000000 R
C45 C 1.1469(5) 0.7637(4) 0.1138(2) 0.0604(15) Uani 1.000000 .
H45a H 1.0921(11) 0.8084(5) 0.1028(14) 0.091(2) Uiso 1.000000 GR
H45b H 1.170(3) 0.7766(11) 0.1485(4) 0.091(2) Uiso 1.000000 GR
H45c H 1.212(2) 0.7658(9) 0.0915(12) 0.091(2) Uiso 1.000000 GR
C46 C 0.7963(3) 1.2550(3) 0.16024(15) 0.0314(8) Uani 1.000000 .
H46 H 0.7210(3) 1.2707(3) 0.14621(15) 0.0377(10) Uiso 1.000000 R
C47 C 0.7024(5) 0.4790(4) 0.0845(2) 0.0618(15) Uani 1.000000 .
H47a H 0.7697(11) 0.4881(19) 0.0640(10) 0.093(2) Uiso 1.000000 GR
H47b H 0.719(2) 0.4926(18) 0.1199(5) 0.093(2) Uiso 1.000000 GR
H47c H 0.6780(13) 0.4165(4) 0.0817(14) 0.093(2) Uiso 1.000000 GR
C50 C 0.7833(3) 0.8139(3) 0.24066(14) 0.0324(9) Uani 1.000000 .
H50 H 0.8548(3) 0.8388(3) 0.23363(14) 0.0388(10) Uiso 1.000000 R
C51 C 1.1207(5) 1.3944(5) 0.0067(2) 0.0688(17) Uani 1.000000 .
H51a H 1.1061(7) 1.4564(8) 0.0168(16) 0.103(3) Uiso 1.000000 GR
H51b H 1.1735(14) 1.3670(18) 0.0304(13) 0.103(3) Uiso 1.000000 GR
H51c H 1.153(2) 1.394(3) -0.0274(5) 0.103(3) Uiso 1.000000 GR
C52 C 0.8933(3) 1.2951(3) 0.07971(15) 0.0343(9) Uani 1.000000 .
C53 C 0.8930(4) 1.3515(3) 0.21589(16) 0.0388(10) Uani 1.000000 .
H53 H 0.9156(4) 1.3819(3) 0.24568(16) 0.0465(12) Uiso 1.000000 R
C54 C 0.7147(3) 1.1017(3) 0.18482(14) 0.0296(8) Uani 1.000000 .
C55 C 0.7224(3) 0.7927(3) 0.10821(13) 0.0285(8) Uani 1.000000 .
H55 H 0.6393(3) 0.7895(3) 0.11241(13) 0.0342(10) Uiso 1.000000 R
C56 C 1.0939(3) 0.6700(3) 0.11142(14) 0.0336(9) Uani 1.000000 .
C57 C 0.9188(5) 1.3898(4) -0.02283(19) 0.0650(17) Uani 1.000000 .
H57a H 0.8502(12) 1.3539(14) -0.0218(14) 0.097(3) Uiso 1.000000 GR
H57b H 0.904(3) 1.4486(12) -0.0077(10) 0.097(3) Uiso 1.000000 GR
H57c H 0.9425(16) 1.398(3) -0.0580(4) 0.097(3) Uiso 1.000000 GR
C1 C 0.5742(5) 0.5201(4) 0.01120(19) 0.0570(14) Uani 1.000000 .
H1a H 0.526(3) 0.5682(14) -0.0014(6) 0.086(2) Uiso 1.000000 GR
H1b H 0.6410(5) 0.516(3) -0.0101(4) 0.086(2) Uiso 1.000000 GR
H1c H 0.533(3) 0.4633(14) 0.0103(3) 0.086(2) Uiso 1.000000 GR
O2 O 0.9550(4) 0.6683(5) -0.0751(2) 0.1037(18) Uani 1.000000 .
H2a H 0.919(7) 0.707(4) -0.057(3) 0.155(3) Uiso 1.000000 G
H2b H 0.917(7) 0.619(3) -0.077(4) 0.155(3) Uiso 1.000000 G

loop_
_atom_site_aniso_label
_atom_site_aniso_U_11
_atom_site_aniso_U_22
_atom_site_aniso_U_33
_atom_site_aniso_U_12
_atom_site_aniso_U_13
_atom_site_aniso_U_23
S1 0.0239(4) 0.0352(5) 0.0276(4) 0.0034(4) 0.0014(3) 0.0039(4)
S2 0.0212(4) 0.0282(5) 0.0259(4) -0.0015(4) -0.0022(3) -0.0017(4)
Cl3 0.0282(5) 0.0574(8) 0.0726(8) -0.0053(5) 0.0040(5) 0.0174(6)
Cl4 0.0688(8) 0.0595(8) 0.0389(6) 0.0139(6) 0.0238(5) -0.0029(5)
O5 0.0532(17) 0.0462(18) 0.0264(13) -0.0111(16) 0.0061(13) -0.0030(13)
O6 0.0342(14) 0.0301(16) 0.0465(16) -0.0030(13) -0.0017(12) 0.0012(13)
O7 0.0511(18) 0.054(2) 0.0464(17) -0.0196(16) -0.0015(15) -0.0039(16)
C8 0.0248(17) 0.030(2) 0.0282(18) 0.0003(15) 0.0010(14) 0.0052(16)
C9 0.0250(18) 0.032(2) 0.0296(18) 0.0046(16) -0.0006(15) 0.0052(16)
N10 0.0212(15) 0.0362(19) 0.0256(15) 0.0012(13) -0.0051(13) -0.0040(14)
N11 0.0217(15) 0.037(2) 0.0301(16) -0.0027(13) 0.0035(13) 0.0001(15)
O12 0.0326(14) 0.0347(17) 0.0343(14) -0.0036(12) 0.0052(12) -0.0011(12)
N13 0.0312(16) 0.0350(19) 0.0247(15) 0.0020(14) -0.0014(12) 0.0002(13)
O14 0.055(2) 0.062(2) 0.0292(15) -0.0129(17) 0.0041(13) 0.0066(15)
C15 0.051(3) 0.050(3) 0.0286(19) 0.002(2) 0.0091(18) 0.0014(19)
C16 0.0243(17) 0.032(2) 0.035(2) 0.0015(15) -0.0012(15) -0.0019(17)
O17 0.0443(17) 0.064(2) 0.0312(15) -0.0126(16) -0.0073(13) 0.0028(15)
C18 0.029(2) 0.058(3) 0.049(3) 0.011(2) 0.0117(19) 0.010(2)
C19 0.0254(16) 0.034(2) 0.0238(17) -0.0022(15) -0.0042(14) -0.0025(16)
C20 0.035(2) 0.044(3) 0.037(2) 0.0043(19) 0.0007(17) 0.008(2)
N21 0.0277(16) 0.038(2) 0.0258(15) -0.0045(14) -0.0008(12) 0.0024(14)
C22 0.0274(19) 0.063(3) 0.032(2) 0.0025(19) -0.0053(16) -0.001(2)
C23 0.0326(19) 0.039(3) 0.029(2) -0.0078(17) -0.0097(16) 0.0051(17)
O24 0.0349(15) 0.064(2) 0.0281(14) 0.0092(14) -0.0010(11) 0.0067(14)
C25 0.038(2) 0.037(2) 0.036(2) 0.0125(19) 0.0109(17) 0.0068(18)
O26 0.0492(18) 0.055(2) 0.0353(16) -0.0049(16) 0.0095(14) -0.0122(15)
C27 0.0258(19) 0.045(3) 0.034(2) -0.0026(17) -0.0039(16) 0.0000(19)
C28 0.035(2) 0.038(2) 0.049(2) 0.0021(19) 0.0155(19) 0.004(2)
C29 0.033(2) 0.032(2) 0.039(2) 0.0039(17) -0.0082(17) 0.0015(18)
C30 0.028(2) 0.054(3) 0.062(3) 0.006(2) -0.005(2) -0.013(2)
C31 0.043(2) 0.031(2) 0.049(3) -0.0053(19) -0.008(2) 0.007(2)
C32 0.040(3) 0.114(5) 0.041(2) 0.020(3) 0.000(2) -0.017(3)
C33 0.034(2) 0.033(2) 0.044(2) -0.0051(18) -0.0087(18) -0.0032(19)
C34 0.039(2) 0.035(2) 0.048(2) -0.0013(19) -0.0012(18) 0.001(2)
C35 0.052(2) 0.027(2) 0.031(2) 0.0053(18) -0.0001(18) -0.0027(17)
C36 0.033(2) 0.051(3) 0.043(2) -0.007(2) 0.0047(18) 0.004(2)
C37 0.043(2) 0.033(2) 0.0274(19) 0.0086(19) 0.0090(17) 0.0035(17)
C38 0.036(2) 0.028(2) 0.037(2) 0.0042(17) -0.0025(17) 0.0020(17)
C39 0.076(4) 0.061(3) 0.035(2) 0.007(3) 0.002(2) -0.002(2)
C40 0.0227(19) 0.071(3) 0.047(2) -0.003(2) -0.0069(17) -0.003(2)
C41 0.027(2) 0.037(2) 0.051(2) 0.0049(17) 0.0040(17) 0.0048(19)
C42 0.0266(18) 0.046(3) 0.0255(18) 0.0011(17) -0.0011(15) 0.0027(18)
C43 0.050(3) 0.042(3) 0.080(4) -0.014(2) 0.018(3) 0.012(3)
C44 0.031(2) 0.042(3) 0.037(2) 0.0017(18) 0.0043(17) -0.0042(19)
C45 0.059(3) 0.046(3) 0.077(4) -0.003(3) 0.036(3) 0.004(3)
C46 0.0259(18) 0.034(2) 0.034(2) 0.0057(16) -0.0038(15) 0.0047(17)
C47 0.058(3) 0.049(3) 0.078(4) 0.011(3) -0.000(3) 0.007(3)
C50 0.034(2) 0.033(2) 0.0305(19) 0.0020(16) 0.0050(16) 0.0050(17)
C51 0.078(4) 0.079(4) 0.049(3) -0.022(3) 0.024(3) -0.004(3)
C52 0.038(2) 0.032(2) 0.032(2) 0.0028(18) -0.0052(17) 0.0031(17)
C53 0.054(3) 0.033(2) 0.029(2) 0.008(2) -0.0018(18) -0.0062(18)
C54 0.030(2) 0.032(2) 0.0269(18) 0.0077(16) 0.0004(15) -0.0034(16)
C55 0.0245(18) 0.036(2) 0.0254(18) 0.0004(16) -0.0004(14) 0.0015(16)
C56 0.0274(19) 0.044(3) 0.0298(18) 0.0105(17) 0.0042(15) 0.0013(18)
C57 0.079(4) 0.075(4) 0.040(3) 0.031(3) 0.018(3) 0.026(3)
C1 0.062(3) 0.046(3) 0.063(3) -0.016(3) -0.018(3) -0.004(2)
O2 0.068(3) 0.145(6) 0.098(4) -0.001(3) 0.033(3) -0.017(4)

loop_
_atom_type_symbol
_atom_type_scat_dispersion_real
_atom_type_scat_dispersion_imag
_atom_type_scat_Cromer_Mann_a1
_atom_type_scat_Cromer_Mann_a2
_atom_type_scat_Cromer_Mann_a3
_atom_type_scat_Cromer_Mann_a4
_atom_type_scat_Cromer_Mann_b1
_atom_type_scat_Cromer_Mann_b2
_atom_type_scat_Cromer_Mann_b3
_atom_type_scat_Cromer_Mann_b4
_atom_type_scat_Cromer_Mann_c
_atom_type_scat_source
_atom_type_scat_dispersion_source
C 0.00347 0.00161 2.31000 1.02000 1.58860 0.86500 20.84390 10.20750 0.56870 51.65120 0.215599998832 'International Tables Volume C Table 6.1.1.4 (pp. 500-502)' 'Henke, Gullikson and Davis, At. Data and Nucl. Data Tables, 1993, 54, 2'
Cl 0.14873 0.16029 11.46040 7.19640 6.25560 1.64550 0.01040 1.16620 18.51940 47.77840 -9.55739974976 'International Tables Volume C Table 6.1.1.4 (pp. 500-502)' 'Henke, Gullikson and Davis, At. Data and Nucl. Data Tables, 1993, 54, 2'
H 0.00000 0.00000 0.49300 0.32291 0.14019 0.04081 10.51090 26.12570 3.14236 57.79970 0.0030380000826 'International Tables Volume C Table 6.1.1.4 (pp. 500-502)' 'Henke, Gullikson and Davis, At. Data and Nucl. Data Tables, 1993, 54, 2'
O 0.01158 0.00611 3.04850 2.28680 1.54630 0.86700 13.27710 5.70110 0.32390 32.90890 0.250800013542 'International Tables Volume C Table 6.1.1.4 (pp. 500-502)' 'Henke, Gullikson and Davis, At. Data and Nucl. Data Tables, 1993, 54, 2'
N 0.00653 0.00323 12.21260 3.13220 2.01250 1.16630 0.00570 9.89330 28.99750 0.58260 -11.5290002823 'International Tables Volume C Table 6.1.1.4 (pp. 500-502)' 'Henke, Gullikson and Davis, At. Data and Nucl. Data Tables, 1993, 54, 2'
S 0.12424 0.12443 6.90530 5.20340 1.43790 1.58630 1.46790 22.21510 0.25360 56.17200 0.866900026798 'International Tables Volume C Table 6.1.1.4 (pp. 500-502)' 'Henke, Gullikson and Davis, At. Data and Nucl. Data Tables, 1993, 54, 2'

loop_
_geom_angle_atom_site_label_1
_geom_angle_atom_site_label_2
_geom_angle_atom_site_label_3
_geom_angle
O24 S1 N11 110.48(18)
C56 S1 N11 99.71(17)
C56 S1 O24 104.83(17)
N10 S2 O6 112.57(16)
C16 S2 O6 105.98(17)
C16 S2 N10 99.04(17)
C52 O5 C15 122.5(3)
N11 C8 C9 117.2(3)
C55 C8 C9 110.1(3)
C55 C8 N11 109.3(3)
C44 C9 C8 118.0(3)
C50 C9 C8 123.7(3)
C50 C9 C44 118.3(4)
C19 N10 S2 116.3(3)
C8 N11 S1 117.0(3)
C42 O12 C34 121.6(3)
C46 N13 C38 110.9(3)
C52 N13 C38 129.2(3)
C52 N13 C46 119.9(3)
C39 C15 O5 110.4(4)
C51 C15 O5 102.4(4)
C51 C15 C39 110.1(4)
C57 C15 O5 109.3(4)
C57 C15 C39 112.1(4)
C57 C15 C51 112.1(5)
C30 C16 S2 104.5(3)
C33 C16 S2 111.0(3)
C33 C16 C30 110.9(3)
C36 C16 S2 107.3(3)
C36 C16 C30 111.0(4)
C36 C16 C33 111.8(4)
C46 C19 N10 109.6(3)
C54 C19 N10 116.4(3)
C54 C19 C46 110.8(3)
C41 C20 C27 119.5(4)
C42 N21 C23 124.8(3)
C55 N21 C23 111.3(3)
C55 N21 C42 123.8(3)
C54 C22 C40 121.9(4)
N21 C23 O14 126.3(4)
C31 C23 O14 128.5(4)
C31 C23 N21 105.2(3)
C28 C25 Cl4 117.8(3)
C35 C25 Cl4 119.7(4)
C35 C25 C28 122.4(4)
C54 C27 C20 121.1(4)
C44 C28 C25 117.9(4)
C55 C29 C31 110.9(4)
C29 C31 C23 110.6(4)
C43 C34 O12 101.2(4)
C47 C34 O12 108.9(4)
C47 C34 C43 112.9(4)
C1 C34 O12 110.6(4)
C1 C34 C43 110.1(4)
C1 C34 C47 112.5(4)
C50 C35 C25 118.5(4)
C53 C37 C46 111.7(4)
N13 C38 O7 126.2(4)
C53 C38 O7 128.3(4)
C53 C38 N13 105.5(3)
C41 C40 C22 118.8(4)
C20 C41 Cl3 119.8(3)
C40 C41 Cl3 119.2(3)
C40 C41 C20 121.0(4)
N21 C42 O12 107.9(3)
O26 C42 O12 127.6(4)
O26 C42 N21 124.5(4)
C28 C44 C9 121.7(4)
C19 C46 N13 113.5(3)
C37 C46 N13 101.6(3)
C37 C46 C19 113.0(3)
C35 C50 C9 121.2(4)
N13 C52 O5 111.1(3)
O17 C52 O5 127.1(4)
O17 C52 N13 121.8(4)
C38 C53 C37 110.2(4)
C22 C54 C19 119.5(3)
C27 C54 C19 122.8(3)
C27 C54 C22 117.7(4)
N21 C55 C8 112.2(3)
C29 C55 C8 113.1(3)
C29 C55 N21 102.0(3)
C18 C56 S1 105.1(3)
C32 C56 S1 106.6(3)
C32 C56 C18 111.4(4)
C45 C56 S1 109.7(3)
C45 C56 C18 111.7(4)
C45 C56 C32 111.9(5)

loop_
_geom_bond_atom_site_label_1
_geom_bond_atom_site_label_2
_geom_bond_distance
S1 N11 1.655(4)
S1 O24 1.470(3)
S1 C56 1.843(4)
S2 O6 1.488(3)
S2 N10 1.652(3)
S2 C16 1.829(4)
Cl3 C41 1.737(4)
Cl4 C25 1.748(4)
O5 C15 1.469(5)
O5 C52 1.313(5)
O7 C38 1.196(5)
C8 C9 1.507(5)
C8 N11 1.450(5)
C8 C55 1.545(5)
C9 C44 1.376(5)
C9 C50 1.372(5)
N10 C19 1.447(5)
O12 C34 1.474(5)
O12 C42 1.325(4)
N13 C38 1.409(5)
N13 C46 1.451(5)
N13 C52 1.379(5)
O14 C23 1.200(5)
C15 C39 1.511(7)
C15 C51 1.490(7)
C15 C57 1.505(7)
C16 C30 1.516(6)
C16 C33 1.514(5)
C16 C36 1.512(6)
O17 C52 1.199(5)
C18 C56 1.511(6)
C19 C46 1.560(6)
C19 C54 1.500(5)
C20 C27 1.382(6)
C20 C41 1.348(6)
N21 C23 1.398(5)
N21 C42 1.396(5)
N21 C55 1.454(5)
C22 C40 1.368(6)
C22 C54 1.372(5)
C23 C31 1.456(6)
C25 C28 1.361(6)
C25 C35 1.363(6)
O26 C42 1.185(5)
C27 C54 1.374(5)
C28 C44 1.376(6)
C29 C31 1.311(6)
C29 C55 1.489(6)
C32 C56 1.498(6)
C34 C43 1.501(6)
C34 C47 1.497(7)
C34 C1 1.507(6)
C35 C50 1.373(5)
C37 C46 1.489(5)
C37 C53 1.306(6)
C38 C53 1.448(6)
C40 C41 1.371(6)
C45 C56 1.505(7)
